data_7109883
loop_
_publ_author_name
'Henri Doucet'
'Jitendra K. Bera'

_publ_section_title
;
 Room temperature C-H bond activation on a [PdI-PdI] platform
;
_journal_name_full Chem.Commun.
_journal_page_first 9764
_journal_paper_doi 10.1039/c3cc44493g
_journal_volume 49
_journal_year 2013
_chemical_formula_moiety 'C39 H33 N9 O Pd2, 2(B F4), 2(C H2 Cl2)'
_chemical_formula_sum 'C41 H37 B2 Cl4 F8 N9 O Pd2'
_chemical_formula_weight 1200.02
_chemical_name_systematic
; 
 ? 
;
_space_group_IT_number 2
_symmetry_cell_setting triclinic
_symmetry_space_group_name_Hall '-P 1'
_symmetry_space_group_name_H-M 'P -1'
_atom_sites_solution_hydrogens geom
_atom_sites_solution_primary direct
_atom_sites_solution_secondary difmap
_audit_creation_method SHELXL-97
_cell_angle_alpha 111.841(2)
_cell_angle_beta 91.505(2)
_cell_angle_gamma 108.809(2)
_cell_formula_units_Z 2
_cell_length_a 11.4647(16)
_cell_length_b 14.1481(19)
_cell_length_c 15.650(2)
_cell_measurement_reflns_used 3620
_cell_measurement_temperature 100(2)
_cell_measurement_theta_max 25.08
_cell_measurement_theta_min 2.18
_cell_volume 2199.3(5)
_computing_cell_refinement 'Bruker SMART'
_computing_data_collection 'Bruker SMART'
_computing_data_reduction 'Bruker SAINT'
_computing_molecular_graphics ORTEP
_computing_publication_material ciftab
_computing_structure_refinement 'SHELXL-97 (Sheldrick, 1997)'
_computing_structure_solution 'SHELXS-97 (Sheldrick, 1990)'
_diffrn_ambient_temperature 100(2)
_diffrn_measured_fraction_theta_full 0.992
_diffrn_measured_fraction_theta_max 0.992
_diffrn_measurement_device_type 'CCD area detector'
_diffrn_measurement_method 'phi and omega scans'
_diffrn_radiation_monochromator graphite
_diffrn_radiation_source 'fine-focus sealed tube'
_diffrn_radiation_type MoK\a
_diffrn_radiation_wavelength 0.71073
_diffrn_reflns_av_R_equivalents 0.0383
_diffrn_reflns_av_sigmaI/netI 0.0603
_diffrn_reflns_limit_h_max 13
_diffrn_reflns_limit_h_min -13
_diffrn_reflns_limit_k_max 16
_diffrn_reflns_limit_k_min -16
_diffrn_reflns_limit_l_max 18
_diffrn_reflns_limit_l_min -18
_diffrn_reflns_number 15527
_diffrn_reflns_theta_full 24.71
_diffrn_reflns_theta_max 24.71
_diffrn_reflns_theta_min 2.03
_exptl_absorpt_coefficient_mu 1.142
_exptl_absorpt_correction_T_max 0.7712
_exptl_absorpt_correction_T_min 0.7479
_exptl_absorpt_correction_type empirical
_exptl_absorpt_process_details SADABS
_exptl_crystal_colour red
_exptl_crystal_density_diffrn 1.812
_exptl_crystal_density_method 'not measured'
_exptl_crystal_description block
_exptl_crystal_F_000 1192
_exptl_crystal_size_max 0.27
_exptl_crystal_size_mid 0.25
_exptl_crystal_size_min 0.24
_refine_diff_density_max 1.461
_refine_diff_density_min -0.562
_refine_diff_density_rms 0.125
_refine_ls_extinction_method none
_refine_ls_goodness_of_fit_ref 1.021
_refine_ls_hydrogen_treatment constr
_refine_ls_matrix_type full
_refine_ls_number_parameters 607
_refine_ls_number_reflns 7459
_refine_ls_number_restraints 0
_refine_ls_restrained_S_all 1.021
_refine_ls_R_factor_all 0.0606
_refine_ls_R_factor_gt 0.0452
_refine_ls_shift/su_max 0.001
_refine_ls_shift/su_mean 0.000
_refine_ls_structure_factor_coef Fsqd
_refine_ls_weighting_details 'calc w=1/[\s^2^(Fo^2^)+(0.0646P)^2^+0.0000P] where P=(Fo^2^+2Fc^2^)/3'
_refine_ls_weighting_scheme calc
_refine_ls_wR_factor_gt 0.1090
_refine_ls_wR_factor_ref 0.1200
_reflns_number_gt 5782
_reflns_number_total 7459
_reflns_threshold_expression >2sigma(I)
_cod_data_source_file c3cc44493g.txt
_cod_data_source_block compound_1
_cod_original_cell_volume 2199.4(5)
_cod_original_sg_symbol_H-M P-1
_cod_database_code 7109883

loop_
_symmetry_equiv_pos_as_xyz
'x, y, z'
'-x, -y, -z'

loop_
_atom_site_label
_atom_site_type_symbol
_atom_site_fract_x
_atom_site_fract_y
_atom_site_fract_z
_atom_site_U_iso_or_equiv
_atom_site_adp_type
_atom_site_occupancy
_atom_site_symmetry_multiplicity
_atom_site_calc_flag
_atom_site_refinement_flags
Pd1 Pd 0.83725(3) 0.77881(3) 0.35432(3) 0.02126(12) Uani 1 1 d .
N1 N 0.7613(4) 0.7286(3) 0.2191(3) 0.0230(9) Uani 1 1 d .
C1 C 0.6765(5) 0.7724(4) 0.2093(4) 0.0281(12) Uani 1 1 d .
H1 H 0.6705 0.8305 0.2625 0.034 Uiso 1 1 calc R
Pd2 Pd 1.01411(3) 0.66921(3) 0.25718(3) 0.02193(12) Uani 1 1 d .
N2 N 0.8583(4) 0.6018(3) 0.1530(3) 0.0208(9) Uani 1 1 d .
C2 C 0.5976(5) 0.7384(4) 0.1273(4) 0.0299(12) Uani 1 1 d .
H2 H 0.5404 0.7732 0.1237 0.036 Uiso 1 1 calc R
N3 N 0.9694(4) 0.3727(3) 0.0579(3) 0.0268(10) Uani 1 1 d .
C3 C 0.6042(5) 0.6531(4) 0.0509(4) 0.0286(12) Uani 1 1 d .
H3 H 0.5508 0.6280 -0.0065 0.034 Uiso 1 1 calc R
N4 N 0.7566(4) 0.7774(3) 0.5536(3) 0.0257(10) Uani 1 1 d .
C4 C 0.6886(4) 0.6031(4) 0.0573(3) 0.0238(11) Uani 1 1 d .
N5 N 0.9322(4) 0.8434(3) 0.4911(3) 0.0201(9) Uani 1 1 d .
C5 C 0.7706(4) 0.6445(4) 0.1432(3) 0.0231(11) Uani 1 1 d .
N6 N 1.2052(4) 0.9563(3) 0.3964(3) 0.0232(9) Uani 1 1 d .
C6 C 0.6957(5) 0.5122(4) -0.0168(4) 0.0292(12) Uani 1 1 d .
H6 H 0.6459 0.4858 -0.0761 0.035 Uiso 1 1 calc R
N7 N 1.1689(4) 0.7083(3) 0.3474(3) 0.0240(9) Uani 1 1 d .
C7 C 0.7732(5) 0.4618(4) -0.0045(4) 0.0294(12) Uani 1 1 d .
H7 H 0.7722 0.3964 -0.0530 0.035 Uiso 1 1 calc R
N8 N 1.0279(4) 0.6464(3) 0.4339(3) 0.0235(9) Uani 1 1 d .
C8 C 0.8562(4) 0.5077(4) 0.0819(3) 0.0250(11) Uani 1 1 d .
N9 N 0.7748(4) 0.5280(3) 0.4404(3) 0.0262(10) Uani 1 1 d .
C9 C 0.9457(4) 0.4676(4) 0.1043(3) 0.0228(11) Uani 1 1 d .
C10 C 1.0305(4) 0.5286(4) 0.1874(3) 0.0233(11) Uani 1 1 d .
C11 C 1.1080(5) 0.4707(4) 0.1920(4) 0.0283(12) Uani 1 1 d .
H11 H 1.1752 0.4923 0.2401 0.034 Uiso 1 1 calc R
C12 C 1.0655(5) 0.3749(4) 0.1108(4) 0.0303(12) Uani 1 1 d .
H12 H 1.0998 0.3189 0.0951 0.036 Uiso 1 1 calc R
C13 C 0.9017(5) 0.2810(4) -0.0290(3) 0.0326(13) Uani 1 1 d .
H13A H 0.9357 0.2228 -0.0406 0.049 Uiso 1 1 calc R
H13B H 0.9108 0.3048 -0.0806 0.049 Uiso 1 1 calc R
H13C H 0.8130 0.2534 -0.0244 0.049 Uiso 1 1 calc R
C14 C 0.7069(5) 0.7650(4) 0.6258(4) 0.0282(12) Uani 1 1 d .
H14 H 0.6193 0.7274 0.6165 0.034 Uiso 1 1 calc R
C15 C 0.7751(5) 0.8039(4) 0.7151(4) 0.0353(13) Uani 1 1 d .
H15 H 0.7346 0.7936 0.7648 0.042 Uiso 1 1 calc R
C16 C 0.8999(5) 0.8564(4) 0.7290(4) 0.0304(12) Uani 1 1 d .
H16 H 0.9481 0.8822 0.7888 0.037 Uiso 1 1 calc R
C17 C 0.9591(5) 0.8730(4) 0.6551(3) 0.0253(11) Uani 1 1 d .
C18 C 0.8828(5) 0.8311(4) 0.5668(3) 0.0232(11) Uani 1 1 d .
C19 C 1.0877(5) 0.9259(4) 0.6626(4) 0.0286(12) Uani 1 1 d .
H19 H 1.1415 0.9524 0.7201 0.034 Uiso 1 1 calc R
C20 C 1.1354(4) 0.9394(4) 0.5879(3) 0.0230(11) Uani 1 1 d .
H20 H 1.2223 0.9768 0.5935 0.028 Uiso 1 1 calc R
C21 C 1.0568(4) 0.8983(4) 0.5025(3) 0.0238(11) Uani 1 1 d .
C22 C 1.0929(4) 0.9034(4) 0.4166(3) 0.0223(11) Uani 1 1 d .
C23 C 1.0047(4) 0.8484(4) 0.3351(3) 0.0227(11) Uani 1 1 d .
C24 C 1.0671(4) 0.8707(4) 0.2635(3) 0.0239(11) Uani 1 1 d .
H24 H 1.0314 0.8450 0.1999 0.029 Uiso 1 1 calc R
C25 C 1.1882(5) 0.9361(4) 0.3036(3) 0.0264(12) Uani 1 1 d .
H25 H 1.2511 0.9634 0.2716 0.032 Uiso 1 1 calc R
C26 C 1.3247(4) 1.0217(4) 0.4591(3) 0.0270(12) Uani 1 1 d .
H26A H 1.3881 1.0481 0.4244 0.040 Uiso 1 1 calc R
H26B H 1.3503 0.9768 0.4852 0.040 Uiso 1 1 calc R
H26C H 1.3158 1.0840 0.5100 0.040 Uiso 1 1 calc R
C27 C 1.2862(5) 0.7475(4) 0.3345(4) 0.0272(12) Uani 1 1 d .
H27 H 1.2999 0.7576 0.2784 0.033 Uiso 1 1 calc R
C28 C 1.3893(5) 0.7744(4) 0.3991(4) 0.0313(13) Uani 1 1 d .
H28 H 1.4714 0.7994 0.3859 0.038 Uiso 1 1 calc R
C29 C 1.3716(5) 0.7647(4) 0.4813(4) 0.0315(13) Uani 1 1 d .
H29 H 1.4414 0.7858 0.5273 0.038 Uiso 1 1 calc R
C30 C 1.2498(5) 0.7233(4) 0.4980(3) 0.0259(11) Uani 1 1 d .
C31 C 1.1487(5) 0.6924(4) 0.4284(3) 0.0240(11) Uani 1 1 d .
C32 C 1.2179(5) 0.7092(4) 0.5815(4) 0.0303(13) Uani 1 1 d .
H32 H 1.2817 0.7318 0.6325 0.036 Uiso 1 1 calc R
C33 C 1.0975(5) 0.6640(4) 0.5873(3) 0.0280(12) Uani 1 1 d .
H33 H 1.0759 0.6551 0.6427 0.034 Uiso 1 1 calc R
C34 C 1.0016(5) 0.6292(4) 0.5101(3) 0.0256(12) Uani 1 1 d .
C35 C 0.8720(5) 0.5770(4) 0.5156(3) 0.0246(11) Uani 1 1 d .
C36 C 0.8186(5) 0.5671(4) 0.5918(4) 0.0311(12) Uani 1 1 d .
H36 H 0.8629 0.5926 0.6529 0.037 Uiso 1 1 calc R
C37 C 0.6907(5) 0.5142(4) 0.5646(4) 0.0345(13) Uani 1 1 d .
H37 H 0.6315 0.4980 0.6032 0.041 Uiso 1 1 calc R
C38 C 0.6661(5) 0.4895(4) 0.4701(4) 0.0331(13) Uani 1 1 d .
H38 H 0.5859 0.4516 0.4321 0.040 Uiso 1 1 calc R
C39 C 0.7811(5) 0.5044(4) 0.3418(3) 0.0293(12) Uani 1 1 d .
H39A H 0.7039 0.4457 0.3034 0.044 Uiso 1 1 calc R
H39B H 0.8526 0.4818 0.3253 0.044 Uiso 1 1 calc R
H39C H 0.7910 0.5700 0.3305 0.044 Uiso 1 1 calc R
F1A F 0.3453(3) 0.3628(3) 0.1527(2) 0.0413(8) Uani 1 1 d .
B1A B 0.4633(6) 0.4157(5) 0.2077(4) 0.0346(15) Uani 1 1 d .
F2A F 0.4770(3) 0.3615(3) 0.2620(2) 0.0503(9) Uani 1 1 d .
B2A B 0.5289(6) -0.0159(5) 0.2628(4) 0.0310(14) Uani 1 1 d .
F3A F 0.5553(3) 0.4209(3) 0.1525(2) 0.0494(9) Uani 1 1 d .
F4A F 0.4742(3) 0.5221(3) 0.2645(3) 0.0583(10) Uani 1 1 d .
F5A F 0.4269(3) -0.1082(3) 0.2071(2) 0.0413(8) Uani 1 1 d .
F6A F 0.5651(3) -0.0301(3) 0.3416(2) 0.0416(8) Uani 1 1 d .
F7A F 0.6281(3) -0.0035(3) 0.2134(2) 0.0399(8) Uani 1 1 d .
F8A F 0.4954(3) 0.0758(2) 0.2902(2) 0.0391(8) Uani 1 1 d .
Cl1S Cl 0.57047(14) 0.15157(14) 0.00920(11) 0.0505(4) Uani 1 1 d .
C1S C 0.6080(6) 0.1756(5) 0.1277(4) 0.0462(16) Uani 1 1 d .
H1S1 H 0.5712 0.2278 0.1671 0.055 Uiso 1 1 calc R
H1S2 H 0.5715 0.1064 0.1358 0.055 Uiso 1 1 calc R
Cl2S Cl 0.77164(15) 0.22863(14) 0.16404(10) 0.0503(4) Uani 1 1 d .
C2S C 0.7449(6) 0.8977(5) 0.0143(4) 0.0482(16) Uani 1 1 d .
H2S1 H 0.6913 0.8215 -0.0253 0.058 Uiso 1 1 calc R
H2S2 H 0.7010 0.9262 0.0660 0.058 Uiso 1 1 calc R
Cl3S Cl 0.7658(2) 0.97567(15) -0.05228(13) 0.0707(6) Uani 1 1 d .
Cl4S Cl 0.88654(16) 0.89893(15) 0.06113(14) 0.0706(6) Uani 1 1 d .
O1W O 0.6515(3) 0.7137(3) 0.3814(2) 0.0258(8) Uani 1 1 d .

loop_
_atom_site_aniso_label
_atom_site_aniso_U_11
_atom_site_aniso_U_22
_atom_site_aniso_U_33
_atom_site_aniso_U_23
_atom_site_aniso_U_13
_atom_site_aniso_U_12
Pd1 0.0165(2) 0.0218(2) 0.0231(2) 0.00559(17) 0.00234(16) 0.00794(16)
N1 0.021(2) 0.019(2) 0.026(2) 0.0065(19) 0.0036(18) 0.0072(18)
C1 0.024(3) 0.030(3) 0.034(3) 0.012(2) 0.005(2) 0.014(2)
Pd2 0.0191(2) 0.0231(2) 0.0224(2) 0.00628(17) 0.00251(16) 0.00953(17)
N2 0.019(2) 0.024(2) 0.019(2) 0.0079(18) 0.0049(17) 0.0081(18)
C2 0.023(3) 0.033(3) 0.032(3) 0.011(3) 0.000(2) 0.011(2)
N3 0.031(2) 0.022(2) 0.026(2) 0.0077(19) 0.012(2) 0.010(2)
C3 0.021(3) 0.034(3) 0.027(3) 0.012(2) -0.002(2) 0.006(2)
N4 0.021(2) 0.024(2) 0.033(2) 0.011(2) 0.0064(19) 0.0090(19)
C4 0.017(3) 0.025(3) 0.028(3) 0.013(2) 0.005(2) 0.003(2)
N5 0.021(2) 0.018(2) 0.022(2) 0.0049(18) 0.0024(17) 0.0102(18)
C5 0.018(3) 0.025(3) 0.027(3) 0.013(2) 0.004(2) 0.006(2)
N6 0.016(2) 0.023(2) 0.028(2) 0.0077(19) 0.0028(18) 0.0078(18)
C6 0.021(3) 0.034(3) 0.025(3) 0.010(2) 0.000(2) 0.003(2)
N7 0.022(2) 0.022(2) 0.026(2) 0.0062(19) 0.0026(18) 0.0095(18)
C7 0.028(3) 0.025(3) 0.026(3) 0.005(2) 0.004(2) 0.004(2)
N8 0.023(2) 0.024(2) 0.023(2) 0.0070(19) 0.0044(18) 0.0104(19)
C8 0.021(3) 0.028(3) 0.021(3) 0.008(2) 0.006(2) 0.004(2)
N9 0.025(2) 0.029(2) 0.027(2) 0.013(2) 0.0070(19) 0.010(2)
C9 0.025(3) 0.020(3) 0.022(3) 0.006(2) 0.009(2) 0.009(2)
C10 0.024(3) 0.024(3) 0.024(3) 0.009(2) 0.008(2) 0.012(2)
C11 0.025(3) 0.028(3) 0.032(3) 0.013(2) 0.006(2) 0.008(2)
C12 0.028(3) 0.033(3) 0.038(3) 0.017(3) 0.014(3) 0.017(3)
C13 0.040(3) 0.026(3) 0.028(3) 0.005(2) 0.010(3) 0.013(3)
C14 0.023(3) 0.022(3) 0.035(3) 0.009(2) 0.008(2) 0.006(2)
C15 0.039(3) 0.032(3) 0.032(3) 0.012(3) 0.010(3) 0.011(3)
C16 0.035(3) 0.029(3) 0.021(3) 0.004(2) 0.002(2) 0.010(3)
C17 0.026(3) 0.020(3) 0.027(3) 0.007(2) 0.004(2) 0.008(2)
C18 0.024(3) 0.016(2) 0.027(3) 0.005(2) 0.003(2) 0.008(2)
C19 0.026(3) 0.024(3) 0.029(3) 0.003(2) -0.002(2) 0.010(2)
C20 0.017(3) 0.023(3) 0.030(3) 0.010(2) 0.004(2) 0.010(2)
C21 0.018(3) 0.018(3) 0.030(3) 0.002(2) 0.003(2) 0.010(2)
C22 0.015(3) 0.024(3) 0.029(3) 0.009(2) 0.006(2) 0.010(2)
C23 0.017(3) 0.021(3) 0.026(3) 0.006(2) 0.000(2) 0.007(2)
C24 0.024(3) 0.023(3) 0.024(3) 0.007(2) 0.005(2) 0.011(2)
C25 0.024(3) 0.026(3) 0.031(3) 0.010(2) 0.011(2) 0.014(2)
C26 0.021(3) 0.026(3) 0.027(3) 0.005(2) 0.001(2) 0.007(2)
C27 0.024(3) 0.026(3) 0.031(3) 0.009(2) 0.004(2) 0.011(2)
C28 0.018(3) 0.031(3) 0.043(3) 0.013(3) 0.001(2) 0.010(2)
C29 0.021(3) 0.024(3) 0.037(3) -0.001(2) -0.010(2) 0.009(2)
C30 0.025(3) 0.019(3) 0.029(3) 0.004(2) 0.001(2) 0.010(2)
C31 0.025(3) 0.018(3) 0.026(3) 0.003(2) 0.001(2) 0.012(2)
C32 0.031(3) 0.023(3) 0.030(3) 0.005(2) -0.010(2) 0.010(2)
C33 0.038(3) 0.022(3) 0.025(3) 0.008(2) -0.002(2) 0.014(2)
C34 0.033(3) 0.019(3) 0.027(3) 0.005(2) 0.004(2) 0.017(2)
C35 0.028(3) 0.021(3) 0.026(3) 0.008(2) 0.004(2) 0.012(2)
C36 0.037(3) 0.025(3) 0.028(3) 0.008(2) 0.004(2) 0.011(3)
C37 0.040(3) 0.026(3) 0.038(3) 0.013(3) 0.014(3) 0.011(3)
C38 0.027(3) 0.029(3) 0.045(4) 0.017(3) 0.007(3) 0.010(2)
C39 0.024(3) 0.033(3) 0.028(3) 0.010(2) 0.001(2) 0.011(2)
F1A 0.0246(17) 0.049(2) 0.0399(19) 0.0134(16) -0.0050(14) 0.0070(15)
B1A 0.026(3) 0.041(4) 0.026(3) 0.010(3) 0.000(3) 0.003(3)
F2A 0.0317(19) 0.069(2) 0.058(2) 0.042(2) 0.0012(17) 0.0083(18)
B2A 0.033(4) 0.031(3) 0.032(4) 0.011(3) 0.005(3) 0.016(3)
F3A 0.0298(18) 0.079(3) 0.0344(19) 0.0247(18) 0.0069(15) 0.0110(18)
F4A 0.053(2) 0.038(2) 0.058(2) 0.0036(18) 0.0040(19) 0.0039(18)
F5A 0.0294(18) 0.045(2) 0.0387(19) 0.0065(16) 0.0041(15) 0.0127(16)
F6A 0.0344(18) 0.060(2) 0.0413(19) 0.0280(17) 0.0100(15) 0.0207(17)
F7A 0.0324(18) 0.050(2) 0.0433(19) 0.0226(16) 0.0177(15) 0.0174(16)
F8A 0.0414(19) 0.0421(19) 0.0396(19) 0.0164(16) 0.0105(15) 0.0220(16)
Cl1S 0.0385(9) 0.0677(11) 0.0475(9) 0.0288(8) 0.0023(7) 0.0155(8)
C1S 0.041(4) 0.058(4) 0.041(4) 0.023(3) 0.010(3) 0.015(3)
Cl2S 0.0433(9) 0.0604(10) 0.0332(8) 0.0151(8) -0.0004(7) 0.0060(8)
C2S 0.040(4) 0.053(4) 0.050(4) 0.021(3) 0.008(3) 0.014(3)
Cl3S 0.0935(15) 0.0521(11) 0.0665(12) 0.0252(10) 0.0297(11) 0.0231(11)
Cl4S 0.0377(9) 0.0625(12) 0.0855(14) 0.0003(10) -0.0066(9) 0.0210(9)
O1W 0.0151(17) 0.0296(19) 0.033(2) 0.0109(16) 0.0074(15) 0.0103(15)

loop_
_atom_type_symbol
_atom_type_description
_atom_type_scat_dispersion_real
_atom_type_scat_dispersion_imag
_atom_type_scat_source
C C 0.0033 0.0016 'International Tables Vol C Tables 4.2.6.8 and 6.1.1.4'
H H 0.0000 0.0000 'International Tables Vol C Tables 4.2.6.8 and 6.1.1.4'
N N 0.0061 0.0033 'International Tables Vol C Tables 4.2.6.8 and 6.1.1.4'
O O 0.0106 0.0060 'International Tables Vol C Tables 4.2.6.8 and 6.1.1.4'
Pd Pd -0.9988 1.0072 'International Tables Vol C Tables 4.2.6.8 and 6.1.1.4'
B B 0.0013 0.0007 'International Tables Vol C Tables 4.2.6.8 and 6.1.1.4'
F F 0.0171 0.0103 'International Tables Vol C Tables 4.2.6.8 and 6.1.1.4'
Cl Cl 0.1484 0.1585 'International Tables Vol C Tables 4.2.6.8 and 6.1.1.4'

loop_
_geom_angle_atom_site_label_1
_geom_angle_atom_site_label_2
_geom_angle_atom_site_label_3
_geom_angle
C23 Pd1 N1 93.22(18)
C23 Pd1 N5 80.78(18)
N1 Pd1 N5 173.60(15)
C23 Pd1 O1W 175.72(16)
N1 Pd1 O1W 88.12(14)
N5 Pd1 O1W 97.71(14)
C23 Pd1 Pd2 52.32(14)
N1 Pd1 Pd2 80.35(11)
N5 Pd1 Pd2 97.54(10)
O1W Pd1 Pd2 131.96(9)
C1 N1 C5 118.5(4)
C1 N1 Pd1 113.1(3)
C5 N1 Pd1 127.3(3)
N1 C1 C2 124.2(5)
C10 Pd2 N7 88.39(18)
C10 Pd2 N2 81.32(18)
N7 Pd2 N2 169.68(15)
C10 Pd2 C23 175.22(18)
N7 Pd2 C23 91.59(16)
N2 Pd2 C23 98.73(15)
C10 Pd2 Pd1 144.30(14)
N7 Pd2 Pd1 111.34(11)
N2 Pd2 Pd1 77.27(11)
C23 Pd2 Pd1 39.67(11)
C5 N2 C8 118.5(4)
C5 N2 Pd2 128.6(3)
C8 N2 Pd2 112.5(3)
C3 C2 C1 118.1(5)
C12 N3 C9 107.7(4)
C12 N3 C13 123.5(4)
C9 N3 C13 128.7(4)
C2 C3 C4 120.3(5)
C14 N4 C18 118.0(4)
C3 C4 C6 123.1(5)
C3 C4 C5 118.9(4)
C6 C4 C5 118.0(5)
C21 N5 C18 118.3(4)
C21 N5 Pd1 114.8(3)
C18 N5 Pd1 126.9(3)
N2 C5 N1 118.2(4)
N2 C5 C4 121.8(4)
N1 C5 C4 119.9(4)
C25 N6 C22 107.9(4)
C25 N6 C26 123.9(4)
C22 N6 C26 128.2(4)
C7 C6 C4 120.5(5)
C27 N7 C31 118.5(4)
C27 N7 Pd2 125.3(3)
C31 N7 Pd2 116.2(3)
C6 C7 C8 119.5(5)
C34 N8 C31 118.3(4)
N2 C8 C9 112.6(4)
N2 C8 C7 121.0(5)
C9 C8 C7 126.4(5)
C38 N9 C35 108.5(4)
C38 N9 C39 122.1(4)
C35 N9 C39 128.9(4)
N3 C9 C10 108.2(4)
N3 C9 C8 132.2(5)
C10 C9 C8 119.6(4)
C9 C10 C11 107.8(4)
C9 C10 Pd2 112.6(3)
C11 C10 Pd2 139.4(4)
C12 C11 C10 105.6(5)
N3 C12 C11 110.7(5)
N4 C14 C15 124.2(5)
C16 C15 C14 118.5(5)
C15 C16 C17 120.4(5)
C19 C17 C16 124.5(5)
C19 C17 C18 118.1(5)
C16 C17 C18 117.4(5)
N4 C18 N5 116.9(4)
N4 C18 C17 121.6(5)
N5 C18 C17 121.5(4)
C20 C19 C17 120.1(5)
C19 C20 C21 120.1(5)
N5 C21 C20 122.0(5)
N5 C21 C22 111.0(4)
C20 C21 C22 127.0(4)
N6 C22 C23 108.7(4)
N6 C22 C21 131.6(4)
C23 C22 C21 119.7(4)
C22 C23 C24 106.5(4)
C22 C23 Pd1 113.6(4)
C24 C23 Pd1 139.6(4)
C22 C23 Pd2 108.0(3)
C24 C23 Pd2 84.5(3)
Pd1 C23 Pd2 88.01(18)
C25 C24 C23 107.0(4)
C24 C25 N6 109.9(4)
N7 C27 C28 123.2(5)
C29 C28 C27 119.3(5)
C28 C29 C30 119.6(5)
C29 C30 C31 118.7(5)
C29 C30 C32 125.4(5)
C31 C30 C32 115.9(5)
N8 C31 N7 115.1(4)
N8 C31 C30 124.3(5)
N7 C31 C30 120.6(5)
C33 C32 C30 119.7(5)
C32 C33 C34 120.1(5)
N8 C34 C33 121.4(5)
N8 C34 C35 118.7(4)
C33 C34 C35 119.8(5)
C36 C35 N9 106.6(4)
C36 C35 C34 129.6(5)
N9 C35 C34 123.8(4)
C37 C36 C35 109.2(5)
C36 C37 C38 106.5(5)
N9 C38 C37 109.3(5)
F2A B1A F3A 110.2(5)
F2A B1A F1A 109.6(5)
F3A B1A F1A 110.5(5)
F2A B1A F4A 110.0(5)
F3A B1A F4A 108.2(5)
F1A B1A F4A 108.3(5)
F8A B2A F7A 110.2(5)
F8A B2A F6A 109.4(5)
F7A B2A F6A 109.0(5)
F8A B2A F5A 109.8(5)
F7A B2A F5A 109.7(5)
F6A B2A F5A 108.5(5)
Cl2S C1S Cl1S 111.0(3)
Cl3S C2S Cl4S 112.8(3)

loop_
_geom_bond_atom_site_label_1
_geom_bond_atom_site_label_2
_geom_bond_distance
Pd1 C23 1.944(5)
Pd1 N1 2.031(4)
Pd1 N5 2.093(4)
Pd1 O1W 2.154(3)
Pd1 Pd2 3.0434(6)
N1 C1 1.342(6)
N1 C5 1.370(6)
C1 C2 1.378(7)
Pd2 C10 1.955(5)
Pd2 N7 2.025(4)
Pd2 N2 2.086(4)
Pd2 C23 2.410(5)
N2 C5 1.360(6)
N2 C8 1.374(6)
C2 C3 1.371(7)
N3 C12 1.346(6)
N3 C9 1.387(6)
N3 C13 1.456(6)
C3 C4 1.391(7)
N4 C14 1.322(6)
N4 C18 1.368(6)
C4 C6 1.403(7)
C4 C5 1.424(7)
N5 C21 1.358(6)
N5 C18 1.372(6)
N6 C25 1.367(6)
N6 C22 1.377(6)
N6 C26 1.460(6)
C6 C7 1.356(7)
N7 C27 1.332(6)
N7 C31 1.379(6)
C7 C8 1.427(7)
N8 C34 1.326(6)
N8 C31 1.348(6)
C8 C9 1.415(7)
N9 C38 1.359(6)
N9 C35 1.391(6)
N9 C39 1.461(6)
C9 C10 1.393(6)
C10 C11 1.405(7)
C11 C12 1.395(7)
C14 C15 1.400(7)
C15 C16 1.351(7)
C16 C17 1.412(7)
C17 C19 1.400(7)
C17 C18 1.421(7)
C19 C20 1.354(7)
C20 C21 1.399(7)
C21 C22 1.438(7)
C22 C23 1.393(6)
C23 C24 1.423(7)
C24 C25 1.367(7)
C27 C28 1.388(7)
C28 C29 1.358(7)
C29 C30 1.403(7)
C30 C31 1.405(7)
C30 C32 1.431(7)
C32 C33 1.344(7)
C33 C34 1.431(7)
C34 C35 1.452(7)
C35 C36 1.386(7)
C36 C37 1.384(7)
C37 C38 1.385(7)
F1A B1A 1.392(7)
B1A F2A 1.375(7)
B1A F3A 1.382(7)
B1A F4A 1.397(7)
B2A F8A 1.389(6)
B2A F7A 1.393(7)
B2A F6A 1.394(7)
B2A F5A 1.395(7)
Cl1S C1S 1.771(6)
C1S Cl2S 1.768(6)
C2S Cl3S 1.749(6)
C2S Cl4S 1.756(6)
